data_4069796
loop_
_publ_author_name
'Gunay, Ahmet'
'M\"uller, Christian'
'Lachicotte, Rene J.'
'Brennessel, William W.'
'Jones, William D.'

_publ_section_title
;
 Reactivity Differences of Pt0Phosphine Complexes in C&#x2212;C Bond
 Activation of Asymmetric Acetylenes
;
_journal_issue 22
_journal_name_full Organometallics
_journal_page_first 6524
_journal_paper_doi 10.1021/om900413a
_journal_volume 28
_journal_year 2009
_chemical_formula_moiety 'C24 H40 D6 P2 Pt'
_chemical_formula_sum 'C24 H40 D6 P2 Pt'
_chemical_formula_weight 597.67
_chemical_name_common '2D, (dtbpe)Pt(C6D5)D'
_chemical_name_systematic
;
 ?
;
_space_group_IT_number 2
_symmetry_cell_setting triclinic
_symmetry_space_group_name_Hall '-P 1'
_symmetry_space_group_name_H-M 'P -1'
_atom_sites_solution_hydrogens geom
_atom_sites_solution_primary direct
_atom_sites_solution_secondary difmap
_audit_creation_method SHELXL-97
_cell_angle_alpha 78.588(1)
_cell_angle_beta 85.810(1)
_cell_angle_gamma 72.440(1)
_cell_formula_units_Z 4
_cell_length_a 11.0709(11)
_cell_length_b 15.3990(16)
_cell_length_c 16.0805(16)
_cell_measurement_reflns_used 4065
_cell_measurement_temperature 100.0(1)
_cell_measurement_theta_max 32.71
_cell_measurement_theta_min 2.58
_cell_volume 2561.7(4)
_computing_cell_refinement 'SAINT (Bruker, 2006)'
_computing_data_collection 'APEX2 (Bruker, 2006)'
_computing_data_reduction 'SAINT (Bruker, 2006)'
_computing_molecular_graphics 'SHELXTL (Bruker, 2000)'
_computing_publication_material 'SHELXTL (Bruker, 2000)'
_computing_structure_refinement 'SHELXL-97 (Sheldrick, 1997)'
_computing_structure_solution 'SIR97 (Altomare et al., 1999)'
_diffrn_ambient_temperature 100.0(1)
_diffrn_measured_fraction_theta_full 0.989
_diffrn_measured_fraction_theta_max 0.989
_diffrn_measurement_device_type 'Bruker SMART APEX II CCD Platform'
_diffrn_measurement_method 'area detector, \w scans per \f'
_diffrn_radiation_monochromator graphite
_diffrn_radiation_source 'fine-focus sealed tube'
_diffrn_radiation_type MoK\a
_diffrn_radiation_wavelength 0.71073
_diffrn_reflns_av_R_equivalents 0.0360
_diffrn_reflns_av_sigmaI/netI 0.0476
_diffrn_reflns_limit_h_max 16
_diffrn_reflns_limit_h_min -16
_diffrn_reflns_limit_k_max 22
_diffrn_reflns_limit_k_min -22
_diffrn_reflns_limit_l_max 23
_diffrn_reflns_limit_l_min -23
_diffrn_reflns_number 45746
_diffrn_reflns_theta_full 32.03
_diffrn_reflns_theta_max 32.03
_diffrn_reflns_theta_min 1.73
_exptl_absorpt_coefficient_mu 5.609
_exptl_absorpt_correction_T_max 0.4573
_exptl_absorpt_correction_T_min 0.3817
_exptl_absorpt_correction_type multi-scan
_exptl_absorpt_process_details 'SADABS (Sheldrick, 2007)'
_exptl_crystal_colour colorless
_exptl_crystal_density_diffrn 1.550
_exptl_crystal_density_method 'not measured'
_exptl_crystal_description block
_exptl_crystal_F_000 1192
_exptl_crystal_size_max 0.18
_exptl_crystal_size_mid 0.18
_exptl_crystal_size_min 0.14
_refine_diff_density_max 3.823
_refine_diff_density_min -2.140
_refine_diff_density_rms 0.158
_refine_ls_extinction_method none
_refine_ls_goodness_of_fit_ref 1.044
_refine_ls_hydrogen_treatment constr
_refine_ls_matrix_type full
_refine_ls_number_parameters 511
_refine_ls_number_reflns 17644
_refine_ls_number_restraints 0
_refine_ls_restrained_S_all 1.044
_refine_ls_R_factor_all 0.0550
_refine_ls_R_factor_gt 0.0361
_refine_ls_shift/su_max 0.002
_refine_ls_shift/su_mean 0.000
_refine_ls_structure_factor_coef Fsqd
_refine_ls_weighting_details 'calc w=1/[\s^2^(Fo^2^)+(0.0342P)^2^+2.8012P] where P=(Fo^2^+2Fc^2^)/3'
_refine_ls_weighting_scheme calc
_refine_ls_wR_factor_gt 0.0778
_refine_ls_wR_factor_ref 0.0851
_reflns_number_gt 13375
_reflns_number_total 17644
_reflns_threshold_expression >2sigma(I)
_cod_data_source_file om900413a_si_002.cif
_cod_data_source_block jonag24_2D
_cod_original_sg_symbol_H-M P-1
_cod_database_code 4069796

loop_
_symmetry_equiv_pos_as_xyz
'x, y, z'
'-x, -y, -z'

loop_
_atom_site_label
_atom_site_type_symbol
_atom_site_fract_x
_atom_site_fract_y
_atom_site_fract_z
_atom_site_U_iso_or_equiv
_atom_site_adp_type
_atom_site_occupancy
_atom_site_symmetry_multiplicity
_atom_site_calc_flag
_atom_site_refinement_flags
Pt1 Pt 0.278947(14) 0.217364(10) 0.019220(9) 0.02297(4) Uani 1 1 d .
D1 H 0.3411 0.2147 -0.0726 0.034 Uiso 1 1 d R
P1 P 0.46693(10) 0.21520(8) 0.07129(6) 0.0253(2) Uani 1 1 d .
P2 P 0.19440(9) 0.22117(7) 0.15604(6) 0.02223(19) Uani 1 1 d .
C1 C 0.1164(4) 0.2308(3) -0.0458(2) 0.0265(8) Uani 1 1 d .
C2 C 0.0418(5) 0.3188(3) -0.0829(3) 0.0397(11) Uani 1 1 d .
D2A H 0.0677 0.3712 -0.0786 0.048 Uiso 1 1 calc R
C3 C -0.0687(5) 0.3326(4) -0.1256(3) 0.0424(11) Uani 1 1 d .
D3A H -0.1183 0.3938 -0.1481 0.051 Uiso 1 1 calc R
C4 C -0.1067(4) 0.2591(4) -0.1356(3) 0.0377(11) Uani 1 1 d .
D4A H -0.1820 0.2685 -0.1654 0.045 Uiso 1 1 calc R
C5 C -0.0339(4) 0.1700(3) -0.1018(3) 0.0323(9) Uani 1 1 d .
D5A H -0.0592 0.1180 -0.1081 0.039 Uiso 1 1 calc R
C6 C 0.0766(4) 0.1572(3) -0.0584(2) 0.0263(8) Uani 1 1 d .
D6A H 0.1264 0.0958 -0.0366 0.032 Uiso 1 1 calc R
C7 C 0.5045(4) 0.3282(3) 0.0326(3) 0.0344(10) Uani 1 1 d .
C8 C 0.6317(5) 0.3307(4) 0.0636(3) 0.0525(15) Uani 1 1 d .
H8A H 0.6343 0.3950 0.0539 0.079 Uiso 1 1 calc R
H8B H 0.7016 0.2942 0.0323 0.079 Uiso 1 1 calc R
H8C H 0.6400 0.3045 0.1244 0.079 Uiso 1 1 calc R
C9 C 0.3970(5) 0.4015(3) 0.0667(3) 0.0464(12) Uani 1 1 d .
H9A H 0.4059 0.4632 0.0435 0.070 Uiso 1 1 calc R
H9B H 0.4008 0.3903 0.1287 0.070 Uiso 1 1 calc R
H9C H 0.3155 0.3982 0.0498 0.070 Uiso 1 1 calc R
C10 C 0.5030(5) 0.3523(4) -0.0648(3) 0.0468(13) Uani 1 1 d .
H10A H 0.5133 0.4142 -0.0836 0.070 Uiso 1 1 calc R
H10B H 0.4221 0.3513 -0.0850 0.070 Uiso 1 1 calc R
H10C H 0.5726 0.3066 -0.0879 0.070 Uiso 1 1 calc R
C11 C 0.6094(4) 0.1150(3) 0.0572(3) 0.0314(9) Uani 1 1 d .
C12 C 0.5696(5) 0.0266(3) 0.0890(3) 0.0392(10) Uani 1 1 d .
H12A H 0.6354 -0.0268 0.0737 0.059 Uiso 1 1 calc R
H12B H 0.4896 0.0327 0.0628 0.059 Uiso 1 1 calc R
H12C H 0.5585 0.0176 0.1508 0.059 Uiso 1 1 calc R
C13 C 0.7263(4) 0.1067(4) 0.1070(3) 0.0450(12) Uani 1 1 d .
H13A H 0.7876 0.0455 0.1073 0.068 Uiso 1 1 calc R
H13B H 0.7011 0.1143 0.1654 0.068 Uiso 1 1 calc R
H13C H 0.7650 0.1549 0.0801 0.068 Uiso 1 1 calc R
C14 C 0.6447(5) 0.1183(4) -0.0374(3) 0.0447(12) Uani 1 1 d .
H14A H 0.7049 0.0590 -0.0452 0.067 Uiso 1 1 calc R
H14B H 0.6835 0.1683 -0.0574 0.067 Uiso 1 1 calc R
H14C H 0.5681 0.1299 -0.0699 0.067 Uiso 1 1 calc R
C15 C 0.0506(4) 0.3198(3) 0.1730(3) 0.0361(10) Uani 1 1 d .
C16 C 0.0271(5) 0.3360(4) 0.2644(3) 0.0492(13) Uani 1 1 d .
H16A H -0.0428 0.3928 0.2658 0.074 Uiso 1 1 calc R
H16B H 0.1039 0.3424 0.2859 0.074 Uiso 1 1 calc R
H16C H 0.0051 0.2833 0.2999 0.074 Uiso 1 1 calc R
C17 C -0.0690(4) 0.3049(4) 0.1417(4) 0.0504(14) Uani 1 1 d .
H17A H -0.1398 0.3618 0.1396 0.076 Uiso 1 1 calc R
H17B H -0.0905 0.2540 0.1808 0.076 Uiso 1 1 calc R
H17C H -0.0527 0.2894 0.0849 0.076 Uiso 1 1 calc R
C18 C 0.0702(5) 0.4071(3) 0.1166(4) 0.0550(15) Uani 1 1 d .
H18A H -0.0073 0.4589 0.1170 0.082 Uiso 1 1 calc R
H18B H 0.0899 0.3962 0.0584 0.082 Uiso 1 1 calc R
H18C H 0.1405 0.4221 0.1382 0.082 Uiso 1 1 calc R
C19 C 0.1671(4) 0.1093(3) 0.2138(3) 0.0292(8) Uani 1 1 d .
C20 C 0.2979(5) 0.0370(3) 0.2266(3) 0.0411(11) Uani 1 1 d .
H20A H 0.2874 -0.0240 0.2509 0.062 Uiso 1 1 calc R
H20B H 0.3471 0.0544 0.2654 0.062 Uiso 1 1 calc R
H20C H 0.3426 0.0344 0.1719 0.062 Uiso 1 1 calc R
C21 C 0.1060(5) 0.1131(4) 0.3017(3) 0.0452(13) Uani 1 1 d .
H21A H 0.1080 0.0504 0.3307 0.068 Uiso 1 1 calc R
H21B H 0.0179 0.1524 0.2961 0.068 Uiso 1 1 calc R
H21C H 0.1529 0.1390 0.3348 0.068 Uiso 1 1 calc R
C22 C 0.0896(5) 0.0758(3) 0.1592(3) 0.0372(10) Uani 1 1 d .
H22A H 0.0831 0.0147 0.1872 0.056 Uiso 1 1 calc R
H22B H 0.1313 0.0713 0.1036 0.056 Uiso 1 1 calc R
H22C H 0.0045 0.1198 0.1516 0.056 Uiso 1 1 calc R
C31 C 0.4507(4) 0.2049(3) 0.1884(2) 0.0291(8) Uani 1 1 d .
H31A H 0.4864 0.1390 0.2151 0.035 Uiso 1 1 calc R
H31B H 0.5016 0.2403 0.2072 0.035 Uiso 1 1 calc R
C32 C 0.3156(4) 0.2394(3) 0.2199(2) 0.0278(8) Uani 1 1 d .
H32A H 0.2954 0.3065 0.2201 0.033 Uiso 1 1 calc R
H32B H 0.3094 0.2077 0.2792 0.033 Uiso 1 1 calc R
Pt2 Pt 0.266407(13) 0.261468(10) 0.508992(8) 0.02119(4) Uani 1 1 d .
D2 H 0.2197 0.2355 0.4288 0.032 Uiso 1 1 d R
P3 P 0.18531(9) 0.15843(7) 0.59951(6) 0.02142(18) Uani 1 1 d .
P4 P 0.33479(9) 0.29929(7) 0.62738(6) 0.02161(18) Uani 1 1 d .
C41 C 0.3257(4) 0.3515(3) 0.4125(2) 0.0284(8) Uani 1 1 d .
C42 C 0.4459(4) 0.3300(3) 0.3743(3) 0.0350(10) Uani 1 1 d .
D42A H 0.5058 0.2718 0.3940 0.042 Uiso 1 1 calc R
C43 C 0.4806(5) 0.3924(4) 0.3074(3) 0.0462(13) Uani 1 1 d .
D43A H 0.5637 0.3767 0.2836 0.055 Uiso 1 1 calc R
C44 C 0.3950(6) 0.4756(4) 0.2767(3) 0.0489(14) Uani 1 1 d .
D44A H 0.4183 0.5175 0.2313 0.059 Uiso 1 1 calc R
C45 C 0.2756(6) 0.4983(4) 0.3115(3) 0.0466(13) Uani 1 1 d .
D45A H 0.2158 0.5560 0.2903 0.056 Uiso 1 1 calc R
C46 C 0.2422(5) 0.4366(3) 0.3778(3) 0.0373(10) Uani 1 1 d .
D46A H 0.1585 0.4533 0.4006 0.045 Uiso 1 1 calc R
C47 C 0.2700(4) 0.0324(3) 0.5968(3) 0.0281(8) Uani 1 1 d .
C48 C 0.2088(5) -0.0373(3) 0.6485(3) 0.0420(11) Uani 1 1 d .
H48A H 0.2679 -0.0998 0.6528 0.063 Uiso 1 1 calc R
H48B H 0.1314 -0.0341 0.6205 0.063 Uiso 1 1 calc R
H48C H 0.1876 -0.0229 0.7054 0.063 Uiso 1 1 calc R
C49 C 0.2907(5) 0.0176(3) 0.5046(3) 0.0403(11) Uani 1 1 d .
H49A H 0.3461 -0.0451 0.5032 0.060 Uiso 1 1 calc R
H49B H 0.3302 0.0630 0.4719 0.060 Uiso 1 1 calc R
H49C H 0.2089 0.0257 0.4797 0.060 Uiso 1 1 calc R
C50 C 0.4033(4) 0.0128(3) 0.6324(3) 0.0384(10) Uani 1 1 d .
H50A H 0.4542 -0.0503 0.6275 0.058 Uiso 1 1 calc R
H50B H 0.3959 0.0188 0.6923 0.058 Uiso 1 1 calc R
H50C H 0.4445 0.0573 0.6003 0.058 Uiso 1 1 calc R
C51 C 0.0098(4) 0.1806(3) 0.5892(2) 0.0274(8) Uani 1 1 d .
C52 C -0.0191(4) 0.1471(4) 0.5111(3) 0.0407(11) Uani 1 1 d .
H52A H -0.1110 0.1640 0.5044 0.061 Uiso 1 1 calc R
H52B H 0.0166 0.0796 0.5188 0.061 Uiso 1 1 calc R
H52C H 0.0188 0.1762 0.4604 0.061 Uiso 1 1 calc R
C53 C -0.0512(4) 0.1345(3) 0.6675(3) 0.0354(10) Uani 1 1 d .
H53A H -0.1434 0.1542 0.6610 0.053 Uiso 1 1 calc R
H53B H -0.0304 0.1528 0.7183 0.053 Uiso 1 1 calc R
H53C H -0.0189 0.0670 0.6730 0.053 Uiso 1 1 calc R
C54 C -0.0528(4) 0.2842(3) 0.5774(3) 0.0409(11) Uani 1 1 d .
H54A H -0.1431 0.2978 0.5663 0.061 Uiso 1 1 calc R
H54B H -0.0127 0.3156 0.5293 0.061 Uiso 1 1 calc R
H54C H -0.0430 0.3062 0.6290 0.061 Uiso 1 1 calc R
C55 C 0.5100(4) 0.2825(3) 0.6304(3) 0.0295(9) Uani 1 1 d .
C56 C 0.5634(4) 0.2681(3) 0.7193(3) 0.0359(10) Uani 1 1 d .
H56A H 0.6555 0.2563 0.7151 0.054 Uiso 1 1 calc R
H56B H 0.5436 0.2149 0.7557 0.054 Uiso 1 1 calc R
H56C H 0.5252 0.3238 0.7438 0.054 Uiso 1 1 calc R
C57 C 0.5753(4) 0.1973(3) 0.5908(3) 0.0369(10) Uani 1 1 d .
H57A H 0.6658 0.1917 0.5825 0.055 Uiso 1 1 calc R
H57B H 0.5371 0.2040 0.5359 0.055 Uiso 1 1 calc R
H57C H 0.5650 0.1417 0.6286 0.055 Uiso 1 1 calc R
C58 C 0.5419(4) 0.3679(3) 0.5743(3) 0.0383(10) Uani 1 1 d .
H58A H 0.6338 0.3536 0.5655 0.057 Uiso 1 1 calc R
H58B H 0.5114 0.4213 0.6028 0.057 Uiso 1 1 calc R
H58C H 0.5004 0.3824 0.5193 0.057 Uiso 1 1 calc R
C59 C 0.2438(4) 0.4140(3) 0.6574(3) 0.0319(9) Uani 1 1 d .
C60 C 0.2919(4) 0.4338(3) 0.7363(3) 0.0374(10) Uani 1 1 d .
H60A H 0.2349 0.4913 0.7507 0.056 Uiso 1 1 calc R
H60B H 0.3773 0.4402 0.7250 0.056 Uiso 1 1 calc R
H60C H 0.2943 0.3824 0.7839 0.056 Uiso 1 1 calc R
C61 C 0.1079(4) 0.4104(4) 0.6753(4) 0.0468(13) Uani 1 1 d .
H61A H 0.0541 0.4709 0.6856 0.070 Uiso 1 1 calc R
H61B H 0.1059 0.3630 0.7256 0.070 Uiso 1 1 calc R
H61C H 0.0764 0.3951 0.6264 0.070 Uiso 1 1 calc R
C62 C 0.2396(6) 0.4935(3) 0.5847(3) 0.0510(14) Uani 1 1 d .
H62A H 0.1872 0.5515 0.6009 0.076 Uiso 1 1 calc R
H62B H 0.2031 0.4832 0.5351 0.076 Uiso 1 1 calc R
H62C H 0.3257 0.4974 0.5708 0.076 Uiso 1 1 calc R
C63 C 0.2025(4) 0.1720(3) 0.7097(2) 0.0268(8) Uani 1 1 d .
H63A H 0.1223 0.2136 0.7280 0.032 Uiso 1 1 calc R
H63B H 0.2172 0.1109 0.7476 0.032 Uiso 1 1 calc R
C64 C 0.3103(4) 0.2111(3) 0.7198(3) 0.0308(9) Uani 1 1 d .
H64A H 0.3897 0.1593 0.7292 0.037 Uiso 1 1 calc R
H64B H 0.2933 0.2397 0.7711 0.037 Uiso 1 1 calc R

loop_
_atom_site_aniso_label
_atom_site_aniso_U_11
_atom_site_aniso_U_22
_atom_site_aniso_U_33
_atom_site_aniso_U_23
_atom_site_aniso_U_13
_atom_site_aniso_U_12
Pt1 0.02745(8) 0.02704(8) 0.01807(7) -0.00305(5) -0.00334(5) -0.01343(6)
P1 0.0279(5) 0.0329(5) 0.0200(4) -0.0047(4) -0.0010(4) -0.0160(4)
P2 0.0229(5) 0.0246(5) 0.0205(4) -0.0056(4) -0.0025(3) -0.0075(4)
C1 0.0259(19) 0.034(2) 0.0219(18) -0.0056(15) -0.0026(14) -0.0108(16)
C2 0.047(3) 0.030(2) 0.041(3) 0.0025(19) -0.016(2) -0.011(2)
C3 0.047(3) 0.045(3) 0.031(2) -0.001(2) -0.013(2) -0.008(2)
C4 0.028(2) 0.065(3) 0.0205(19) -0.006(2) -0.0034(16) -0.016(2)
C5 0.033(2) 0.052(3) 0.0219(19) -0.0114(18) 0.0028(16) -0.025(2)
C6 0.0283(19) 0.034(2) 0.0187(17) -0.0075(15) 0.0012(14) -0.0118(17)
C7 0.043(2) 0.041(2) 0.026(2) -0.0009(18) -0.0052(18) -0.024(2)
C8 0.061(3) 0.070(4) 0.043(3) 0.009(3) -0.018(2) -0.051(3)
C9 0.066(3) 0.033(2) 0.045(3) -0.002(2) -0.007(2) -0.024(2)
C10 0.073(4) 0.052(3) 0.025(2) 0.007(2) -0.007(2) -0.039(3)
C11 0.028(2) 0.042(2) 0.027(2) -0.0108(18) 0.0026(16) -0.0129(18)
C12 0.038(2) 0.036(2) 0.042(3) -0.008(2) 0.001(2) -0.008(2)
C13 0.029(2) 0.061(3) 0.048(3) -0.024(3) -0.004(2) -0.009(2)
C14 0.044(3) 0.058(3) 0.034(2) -0.011(2) 0.008(2) -0.019(2)
C15 0.028(2) 0.038(2) 0.042(3) -0.014(2) -0.0045(18) -0.0040(18)
C16 0.034(3) 0.058(3) 0.055(3) -0.034(3) -0.006(2) 0.002(2)
C17 0.030(2) 0.061(3) 0.061(3) -0.029(3) -0.009(2) 0.000(2)
C18 0.046(3) 0.031(3) 0.080(4) -0.014(3) -0.016(3) 0.005(2)
C19 0.034(2) 0.034(2) 0.0226(18) -0.0035(16) 0.0041(16) -0.0162(18)
C20 0.044(3) 0.033(2) 0.044(3) 0.007(2) -0.005(2) -0.016(2)
C21 0.056(3) 0.073(4) 0.023(2) -0.012(2) 0.006(2) -0.044(3)
C22 0.050(3) 0.045(3) 0.024(2) -0.0031(18) -0.0026(19) -0.026(2)
C31 0.031(2) 0.039(2) 0.0222(18) -0.0072(16) 0.0002(15) -0.0164(18)
C32 0.029(2) 0.037(2) 0.0223(18) -0.0091(16) -0.0029(15) -0.0127(17)
Pt2 0.02335(7) 0.02653(8) 0.01548(6) -0.00254(5) -0.00112(5) -0.01065(6)
P3 0.0224(4) 0.0262(5) 0.0160(4) -0.0033(4) 0.0013(3) -0.0085(4)
P4 0.0203(4) 0.0248(5) 0.0195(4) -0.0058(4) -0.0023(3) -0.0048(4)
C41 0.038(2) 0.034(2) 0.0204(18) -0.0044(16) -0.0020(16) -0.0214(18)
C42 0.042(2) 0.048(3) 0.025(2) -0.0117(19) 0.0007(17) -0.024(2)
C43 0.061(3) 0.074(4) 0.024(2) -0.016(2) 0.009(2) -0.049(3)
C44 0.093(4) 0.055(3) 0.018(2) 0.000(2) -0.006(2) -0.053(3)
C45 0.083(4) 0.038(3) 0.025(2) 0.0029(19) -0.013(2) -0.030(3)
C46 0.052(3) 0.036(2) 0.026(2) -0.0017(18) -0.0101(19) -0.018(2)
C47 0.031(2) 0.026(2) 0.0260(19) -0.0043(15) -0.0003(15) -0.0076(16)
C48 0.046(3) 0.031(2) 0.048(3) 0.002(2) 0.001(2) -0.015(2)
C49 0.048(3) 0.037(2) 0.037(2) -0.014(2) 0.005(2) -0.010(2)
C50 0.036(2) 0.031(2) 0.044(3) -0.004(2) -0.001(2) -0.0055(19)
C51 0.0245(19) 0.037(2) 0.0199(17) -0.0030(16) 0.0024(14) -0.0093(16)
C52 0.031(2) 0.066(3) 0.031(2) -0.017(2) -0.0008(18) -0.018(2)
C53 0.029(2) 0.047(3) 0.032(2) -0.008(2) 0.0049(17) -0.0155(19)
C54 0.026(2) 0.041(3) 0.053(3) -0.006(2) -0.001(2) -0.0077(19)
C55 0.0254(19) 0.037(2) 0.029(2) -0.0144(17) -0.0051(15) -0.0067(17)
C56 0.027(2) 0.049(3) 0.033(2) -0.015(2) -0.0088(17) -0.0060(19)
C57 0.028(2) 0.043(3) 0.038(2) -0.015(2) -0.0049(18) -0.0024(19)
C58 0.033(2) 0.047(3) 0.041(3) -0.013(2) 0.0021(19) -0.018(2)
C59 0.032(2) 0.029(2) 0.034(2) -0.0123(17) -0.0065(17) -0.0032(17)
C60 0.034(2) 0.039(2) 0.041(3) -0.023(2) -0.0029(19) -0.0047(19)
C61 0.031(2) 0.047(3) 0.065(3) -0.029(3) -0.004(2) -0.002(2)
C62 0.071(4) 0.028(2) 0.045(3) -0.009(2) -0.009(3) 0.002(2)
C63 0.034(2) 0.031(2) 0.0170(17) -0.0023(15) 0.0020(14) -0.0126(17)
C64 0.035(2) 0.036(2) 0.0220(18) -0.0044(16) -0.0014(16) -0.0127(18)

loop_
_atom_type_symbol
_atom_type_description
_atom_type_scat_dispersion_real
_atom_type_scat_dispersion_imag
_atom_type_scat_source
C C 0.0033 0.0016 'International Tables Vol C Tables 4.2.6.8 and 6.1.1.4'
D D 0.0000 0.0000 'International Tables Vol C Tables 4.2.6.8 and 6.1.1.4'
P P 0.1023 0.0942 'International Tables Vol C Tables 4.2.6.8 and 6.1.1.4'
Pt Pt -1.7033 8.3905 'International Tables Vol C Tables 4.2.6.8 and 6.1.1.4'
H H 0.0000 0.0000 'International Tables Vol C Tables 4.2.6.8 and 6.1.1.4'

loop_
_geom_angle_atom_site_label_1
_geom_angle_atom_site_label_2
_geom_angle_atom_site_label_3
_geom_angle
C1 Pt1 P1 170.99(11)
C1 Pt1 P2 99.90(11)
P1 Pt1 P2 87.74(4)
C1 Pt1 D1 82.1
P1 Pt1 D1 90.2
P2 Pt1 D1 178.0
C31 P1 C11 103.31(19)
C31 P1 C7 104.96(19)
C11 P1 C7 110.1(2)
C31 P1 Pt1 108.47(13)
C11 P1 Pt1 117.19(14)
C7 P1 Pt1 111.73(14)
C32 P2 C15 101.81(19)
C32 P2 C19 104.65(19)
C15 P2 C19 108.4(2)
C32 P2 Pt1 106.61(13)
C15 P2 Pt1 118.68(15)
C19 P2 Pt1 114.91(13)
C6 C1 C2 115.7(4)
C6 C1 Pt1 124.7(3)
C2 C1 Pt1 119.6(3)
C3 C2 C1 122.4(5)
C3 C2 D2A 118.8
C1 C2 D2A 118.8
C4 C3 C2 120.5(5)
C4 C3 D3A 119.7
C2 C3 D3A 119.7
C3 C4 C5 119.1(4)
C3 C4 D4A 120.4
C5 C4 D4A 120.4
C4 C5 C6 119.8(4)
C4 C5 D5A 120.1
C6 C5 D5A 120.1
C1 C6 C5 122.4(4)
C1 C6 D6A 118.8
C5 C6 D6A 118.8
C9 C7 C10 108.3(4)
C9 C7 C8 108.9(4)
C10 C7 C8 109.0(4)
C9 C7 P1 105.4(3)
C10 C7 P1 110.6(3)
C8 C7 P1 114.4(3)
C7 C8 H8A 109.5
C7 C8 H8B 109.5
H8A C8 H8B 109.5
C7 C8 H8C 109.5
H8A C8 H8C 109.5
H8B C8 H8C 109.5
C7 C9 H9A 109.5
C7 C9 H9B 109.5
H9A C9 H9B 109.5
C7 C9 H9C 109.5
H9A C9 H9C 109.5
H9B C9 H9C 109.5
C7 C10 H10A 109.5
C7 C10 H10B 109.5
H10A C10 H10B 109.5
C7 C10 H10C 109.5
H10A C10 H10C 109.5
H10B C10 H10C 109.5
C13 C11 C12 107.5(4)
C13 C11 C14 109.6(4)
C12 C11 C14 107.5(4)
C13 C11 P1 115.2(3)
C12 C11 P1 106.4(3)
C14 C11 P1 110.3(3)
C11 C12 H12A 109.5
C11 C12 H12B 109.5
H12A C12 H12B 109.5
C11 C12 H12C 109.5
H12A C12 H12C 109.5
H12B C12 H12C 109.5
C11 C13 H13A 109.5
C11 C13 H13B 109.5
H13A C13 H13B 109.5
C11 C13 H13C 109.5
H13A C13 H13C 109.5
H13B C13 H13C 109.5
C11 C14 H14A 109.5
C11 C14 H14B 109.5
H14A C14 H14B 109.5
C11 C14 H14C 109.5
H14A C14 H14C 109.5
H14B C14 H14C 109.5
C18 C15 C16 108.8(4)
C18 C15 C17 107.4(4)
C16 C15 C17 108.7(4)
C18 C15 P2 106.4(3)
C16 C15 P2 115.3(3)
C17 C15 P2 110.0(3)
C15 C16 H16A 109.5
C15 C16 H16B 109.5
H16A C16 H16B 109.5
C15 C16 H16C 109.5
H16A C16 H16C 109.5
H16B C16 H16C 109.5
C15 C17 H17A 109.5
C15 C17 H17B 109.5
H17A C17 H17B 109.5
C15 C17 H17C 109.5
H17A C17 H17C 109.5
H17B C17 H17C 109.5
C15 C18 H18A 109.5
C15 C18 H18B 109.5
H18A C18 H18B 109.5
C15 C18 H18C 109.5
H18A C18 H18C 109.5
H18B C18 H18C 109.5
C22 C19 C21 110.1(4)
C22 C19 C20 107.9(4)
C21 C19 C20 106.6(4)
C22 C19 P2 110.1(3)
C21 C19 P2 114.9(3)
C20 C19 P2 106.9(3)
C19 C20 H20A 109.5
C19 C20 H20B 109.5
H20A C20 H20B 109.5
C19 C20 H20C 109.5
H20A C20 H20C 109.5
H20B C20 H20C 109.5
C19 C21 H21A 109.5
C19 C21 H21B 109.5
H21A C21 H21B 109.5
C19 C21 H21C 109.5
H21A C21 H21C 109.5
H21B C21 H21C 109.5
C19 C22 H22A 109.5
C19 C22 H22B 109.5
H22A C22 H22B 109.5
C19 C22 H22C 109.5
H22A C22 H22C 109.5
H22B C22 H22C 109.5
C32 C31 P1 114.1(3)
C32 C31 H31A 108.7
P1 C31 H31A 108.7
C32 C31 H31B 108.7
P1 C31 H31B 108.7
H31A C31 H31B 107.6
C31 C32 P2 114.6(3)
C31 C32 H32A 108.6
P2 C32 H32A 108.6
C31 C32 H32B 108.6
P2 C32 H32B 108.6
H32A C32 H32B 107.6
C41 Pt2 P3 171.42(11)
C41 Pt2 P4 100.31(11)
P3 Pt2 P4 88.14(4)
C41 Pt2 D2 79.9
P3 Pt2 D2 91.7
P4 Pt2 D2 179.8
C63 P3 C51 103.88(18)
C63 P3 C47 105.20(18)
C51 P3 C47 109.50(19)
C63 P3 Pt2 108.41(13)
C51 P3 Pt2 114.11(13)
C47 P3 Pt2 114.77(13)
C64 P4 C55 102.4(2)
C64 P4 C59 104.3(2)
C55 P4 C59 110.05(19)
C64 P4 Pt2 105.70(14)
C55 P4 Pt2 115.25(13)
C59 P4 Pt2 117.30(13)
C46 C41 C42 115.5(4)
C46 C41 Pt2 120.6(3)
C42 C41 Pt2 123.8(3)
C41 C42 C43 121.7(5)
C41 C42 D42A 119.1
C43 C42 D42A 119.1
C44 C43 C42 120.1(5)
C44 C43 D43A 119.9
C42 C43 D43A 119.9
C43 C44 C45 119.8(4)
C43 C44 D44A 120.1
C45 C44 D44A 120.1
C44 C45 C46 119.8(5)
C44 C45 D45A 120.1
C46 C45 D45A 120.1
C45 C46 C41 123.1(5)
C45 C46 D46A 118.5
C41 C46 D46A 118.5
C48 C47 C49 110.2(4)
C48 C47 C50 108.0(4)
C49 C47 C50 106.0(4)
C48 C47 P3 115.8(3)
C49 C47 P3 110.0(3)
C50 C47 P3 106.2(3)
C47 C48 H48A 109.5
C47 C48 H48B 109.5
H48A C48 H48B 109.5
C47 C48 H48C 109.5
H48A C48 H48C 109.5
H48B C48 H48C 109.5
C47 C49 H49A 109.5
C47 C49 H49B 109.5
H49A C49 H49B 109.5
C47 C49 H49C 109.5
H49A C49 H49C 109.5
H49B C49 H49C 109.5
C47 C50 H50A 109.5
C47 C50 H50B 109.5
H50A C50 H50B 109.5
C47 C50 H50C 109.5
H50A C50 H50C 109.5
H50B C50 H50C 109.5
C54 C51 C53 107.8(4)
C54 C51 C52 108.0(4)
C53 C51 C52 108.4(4)
C54 C51 P3 108.1(3)
C53 C51 P3 113.3(3)
C52 C51 P3 111.0(3)
C51 C52 H52A 109.5
C51 C52 H52B 109.5
H52A C52 H52B 109.5
C51 C52 H52C 109.5
H52A C52 H52C 109.5
H52B C52 H52C 109.5
C51 C53 H53A 109.5
C51 C53 H53B 109.5
H53A C53 H53B 109.5
C51 C53 H53C 109.5
H53A C53 H53C 109.5
H53B C53 H53C 109.5
C51 C54 H54A 109.5
C51 C54 H54B 109.5
H54A C54 H54B 109.5
C51 C54 H54C 109.5
H54A C54 H54C 109.5
H54B C54 H54C 109.5
C57 C55 C56 109.1(4)
C57 C55 C58 108.1(4)
C56 C55 C58 108.3(4)
C57 C55 P4 106.6(3)
C56 C55 P4 115.1(3)
C58 C55 P4 109.4(3)
C55 C56 H56A 109.5
C55 C56 H56B 109.5
H56A C56 H56B 109.5
C55 C56 H56C 109.5
H56A C56 H56C 109.5
H56B C56 H56C 109.5
C55 C57 H57A 109.5
C55 C57 H57B 109.5
H57A C57 H57B 109.5
C55 C57 H57C 109.5
H57A C57 H57C 109.5
H57B C57 H57C 109.5
C55 C58 H58A 109.5
C55 C58 H58B 109.5
H58A C58 H58B 109.5
C55 C58 H58C 109.5
H58A C58 H58C 109.5
H58B C58 H58C 109.5
C62 C59 C61 107.1(4)
C62 C59 C60 109.2(4)
C61 C59 C60 108.1(4)
C62 C59 P4 111.4(3)
C61 C59 P4 105.9(3)
C60 C59 P4 114.7(3)
C59 C60 H60A 109.5
C59 C60 H60B 109.5
H60A C60 H60B 109.5
C59 C60 H60C 109.5
H60A C60 H60C 109.5
H60B C60 H60C 109.5
C59 C61 H61A 109.5
C59 C61 H61B 109.5
H61A C61 H61B 109.5
C59 C61 H61C 109.5
H61A C61 H61C 109.5
H61B C61 H61C 109.5
C59 C62 H62A 109.5
C59 C62 H62B 109.5
H62A C62 H62B 109.5
C59 C62 H62C 109.5
H62A C62 H62C 109.5
H62B C62 H62C 109.5
C64 C63 P3 113.6(3)
C64 C63 H63A 108.9
P3 C63 H63A 108.9
C64 C63 H63B 108.9
P3 C63 H63B 108.9
H63A C63 H63B 107.7
C63 C64 P4 114.4(3)
C63 C64 H64A 108.6
P4 C64 H64A 108.6
C63 C64 H64B 108.6
P4 C64 H64B 108.6
H64A C64 H64B 107.6

loop_
_geom_bond_atom_site_label_1
_geom_bond_atom_site_label_2
_geom_bond_distance
Pt1 C1 2.084(4)
Pt1 P1 2.2880(10)
Pt1 P2 2.3317(10)
Pt1 D1 1.5854
P1 C31 1.859(4)
P1 C11 1.881(5)
P1 C7 1.887(4)
P2 C32 1.864(4)
P2 C15 1.885(4)
P2 C19 1.887(4)
C1 C6 1.387(6)
C1 C2 1.397(6)
C2 C3 1.387(6)
C2 D2A 0.9500
C3 C4 1.361(7)
C3 D3A 0.9500
C4 C5 1.389(7)
C4 D4A 0.9500
C5 C6 1.395(6)
C5 D5A 0.9500
C6 D6A 0.9500
C7 C9 1.526(7)
C7 C10 1.535(6)
C7 C8 1.541(6)
C8 H8A 0.9800
C8 H8B 0.9800
C8 H8C 0.9800
C9 H9A 0.9800
C9 H9B 0.9800
C9 H9C 0.9800
C10 H10A 0.9800
C10 H10B 0.9800
C10 H10C 0.9800
C11 C13 1.531(6)
C11 C12 1.536(6)
C11 C14 1.537(6)
C12 H12A 0.9800
C12 H12B 0.9800
C12 H12C 0.9800
C13 H13A 0.9800
C13 H13B 0.9800
C13 H13C 0.9800
C14 H14A 0.9800
C14 H14B 0.9800
C14 H14C 0.9800
C15 C18 1.530(7)
C15 C16 1.530(7)
C15 C17 1.544(6)
C16 H16A 0.9800
C16 H16B 0.9800
C16 H16C 0.9800
C17 H17A 0.9800
C17 H17B 0.9800
C17 H17C 0.9800
C18 H18A 0.9800
C18 H18B 0.9800
C18 H18C 0.9800
C19 C22 1.527(6)
C19 C21 1.527(6)
C19 C20 1.536(6)
C20 H20A 0.9800
C20 H20B 0.9800
C20 H20C 0.9800
C21 H21A 0.9800
C21 H21B 0.9800
C21 H21C 0.9800
C22 H22A 0.9800
C22 H22B 0.9800
C22 H22C 0.9800
C31 C32 1.514(6)
C31 H31A 0.9900
C31 H31B 0.9900
C32 H32A 0.9900
C32 H32B 0.9900
Pt2 C41 2.075(4)
Pt2 P3 2.2797(10)
Pt2 P4 2.3350(10)
Pt2 D2 1.5857
P3 C63 1.854(4)
P3 C51 1.883(4)
P3 C47 1.891(4)
P4 C64 1.868(4)
P4 C55 1.881(4)
P4 C59 1.888(4)
C41 C46 1.393(6)
C41 C42 1.397(6)
C42 C43 1.407(6)
C42 D42A 0.9500
C43 C44 1.367(8)
C43 D43A 0.9500
C44 C45 1.369(8)
C44 D44A 0.9500
C45 C46 1.389(6)
C45 D45A 0.9500
C46 D46A 0.9500
C47 C48 1.519(6)
C47 C49 1.534(6)
C47 C50 1.544(6)
C48 H48A 0.9800
C48 H48B 0.9800
C48 H48C 0.9800
C49 H49A 0.9800
C49 H49B 0.9800
C49 H49C 0.9800
C50 H50A 0.9800
C50 H50B 0.9800
C50 H50C 0.9800
C51 C54 1.514(6)
C51 C53 1.535(6)
C51 C52 1.536(6)
C52 H52A 0.9800
C52 H52B 0.9800
C52 H52C 0.9800
C53 H53A 0.9800
C53 H53B 0.9800
C53 H53C 0.9800
C54 H54A 0.9800
C54 H54B 0.9800
C54 H54C 0.9800
C55 C57 1.529(6)
C55 C56 1.536(6)
C55 C58 1.560(6)
C56 H56A 0.9800
C56 H56B 0.9800
C56 H56C 0.9800
C57 H57A 0.9800
C57 H57B 0.9800
C57 H57C 0.9800
C58 H58A 0.9800
C58 H58B 0.9800
C58 H58C 0.9800
C59 C62 1.508(7)
C59 C61 1.527(6)
C59 C60 1.528(6)
C60 H60A 0.9800
C60 H60B 0.9800
C60 H60C 0.9800
C61 H61A 0.9800
C61 H61B 0.9800
C61 H61C 0.9800
C62 H62A 0.9800
C62 H62B 0.9800
C62 H62C 0.9800
C63 C64 1.521(6)
C63 H63A 0.9900
C63 H63B 0.9900
C64 H64A 0.9900
C64 H64B 0.9900

loop_
_geom_torsion_atom_site_label_1
_geom_torsion_atom_site_label_2
_geom_torsion_atom_site_label_3
_geom_torsion_atom_site_label_4
_geom_torsion
C1 Pt1 P1 C31 154.1(8)
P2 Pt1 P1 C31 5.97(15)
C1 Pt1 P1 C11 -89.5(8)
P2 Pt1 P1 C11 122.36(16)
C1 Pt1 P1 C7 38.9(8)
P2 Pt1 P1 C7 -109.24(16)
C1 Pt1 P2 C32 -166.27(19)
P1 Pt1 P2 C32 8.91(15)
C1 Pt1 P2 C15 -52.3(2)
P1 Pt1 P2 C15 122.91(17)
C1 Pt1 P2 C19 78.28(19)
P1 Pt1 P2 C19 -106.53(15)
P1 Pt1 C1 C6 121.9(7)
P2 Pt1 C1 C6 -90.5(3)
P1 Pt1 C1 C2 -55.8(9)
P2 Pt1 C1 C2 91.8(3)
C6 C1 C2 C3 3.3(7)
Pt1 C1 C2 C3 -178.8(4)
C1 C2 C3 C4 -2.3(8)
C2 C3 C4 C5 0.6(7)
C3 C4 C5 C6 -0.1(6)
C2 C1 C6 C5 -2.8(6)
Pt1 C1 C6 C5 179.4(3)
C4 C5 C6 C1 1.3(6)
C31 P1 C7 C9 -55.6(3)
C11 P1 C7 C9 -166.2(3)
Pt1 P1 C7 C9 61.7(3)
C31 P1 C7 C10 -172.4(3)
C11 P1 C7 C10 77.0(4)
Pt1 P1 C7 C10 -55.1(4)
C31 P1 C7 C8 64.0(4)
C11 P1 C7 C8 -46.6(4)
Pt1 P1 C7 C8 -178.6(3)
C31 P1 C11 C13 -49.9(4)
C7 P1 C11 C13 61.8(4)
Pt1 P1 C11 C13 -169.0(3)
C31 P1 C11 C12 69.1(3)
C7 P1 C11 C12 -179.2(3)
Pt1 P1 C11 C12 -50.0(3)
C31 P1 C11 C14 -174.6(3)
C7 P1 C11 C14 -62.9(4)
Pt1 P1 C11 C14 66.3(3)
C32 P2 C15 C18 76.7(4)
C19 P2 C15 C18 -173.3(3)
Pt1 P2 C15 C18 -39.9(4)
C32 P2 C15 C16 -44.0(4)
C19 P2 C15 C16 66.0(4)
Pt1 P2 C15 C16 -160.6(3)
C32 P2 C15 C17 -167.3(3)
C19 P2 C15 C17 -57.3(4)
Pt1 P2 C15 C17 76.1(4)
C32 P2 C19 C22 -168.8(3)
C15 P2 C19 C22 83.2(3)
Pt1 P2 C19 C22 -52.2(3)
C32 P2 C19 C21 66.2(4)
C15 P2 C19 C21 -41.9(4)
Pt1 P2 C19 C21 -177.3(3)
C32 P2 C19 C20 -51.8(3)
C15 P2 C19 C20 -159.9(3)
Pt1 P2 C19 C20 64.7(3)
C11 P1 C31 C32 -149.2(3)
C7 P1 C31 C32 95.4(3)
Pt1 P1 C31 C32 -24.2(3)
P1 C31 C32 P2 33.4(4)
C15 P2 C32 C31 -151.6(3)
C19 P2 C32 C31 95.6(3)
Pt1 P2 C32 C31 -26.6(3)
C41 Pt2 P3 C63 -164.1(8)
P4 Pt2 P3 C63 6.03(15)
C41 Pt2 P3 C51 -48.9(9)
P4 Pt2 P3 C51 121.24(15)
C41 Pt2 P3 C47 78.7(9)
P4 Pt2 P3 C47 -111.22(15)
C41 Pt2 P4 C64 -171.59(19)
P3 Pt2 P4 C64 9.90(15)
C41 Pt2 P4 C55 -59.3(2)
P3 Pt2 P4 C55 122.17(16)
C41 Pt2 P4 C59 72.7(2)
P3 Pt2 P4 C59 -105.76(17)
P3 Pt2 C41 C46 73.8(10)
P4 Pt2 C41 C46 -96.1(3)
P3 Pt2 C41 C42 -101.9(8)
P4 Pt2 C41 C42 88.2(3)
C46 C41 C42 C43 2.3(6)
Pt2 C41 C42 C43 178.2(3)
C41 C42 C43 C44 -1.7(7)
C42 C43 C44 C45 0.4(7)
C43 C44 C45 C46 0.0(7)
C44 C45 C46 C41 0.8(7)
C42 C41 C46 C45 -1.9(6)
Pt2 C41 C46 C45 -178.0(3)
C63 P3 C47 C48 68.0(4)
C51 P3 C47 C48 -43.1(4)
Pt2 P3 C47 C48 -173.0(3)
C63 P3 C47 C49 -166.2(3)
C51 P3 C47 C49 82.7(3)
Pt2 P3 C47 C49 -47.2(3)
C63 P3 C47 C50 -51.9(3)
C51 P3 C47 C50 -163.0(3)
Pt2 P3 C47 C50 67.1(3)
C63 P3 C51 C54 77.0(3)
C47 P3 C51 C54 -171.0(3)
Pt2 P3 C51 C54 -40.8(3)
C63 P3 C51 C53 -42.5(3)
C47 P3 C51 C53 69.5(3)
Pt2 P3 C51 C53 -160.3(3)
C63 P3 C51 C52 -164.7(3)
C47 P3 C51 C52 -52.7(4)
Pt2 P3 C51 C52 77.5(3)
C64 P4 C55 C57 79.2(3)
C59 P4 C55 C57 -170.3(3)
Pt2 P4 C55 C57 -34.9(3)
C64 P4 C55 C56 -41.9(4)
C59 P4 C55 C56 68.5(4)
Pt2 P4 C55 C56 -156.1(3)
C64 P4 C55 C58 -164.1(3)
C59 P4 C55 C58 -53.7(3)
Pt2 P4 C55 C58 81.7(3)
C64 P4 C59 C62 -172.8(3)
C55 P4 C59 C62 78.0(4)
Pt2 P4 C59 C62 -56.4(4)
C64 P4 C59 C61 -56.6(3)
C55 P4 C59 C61 -165.8(3)
Pt2 P4 C59 C61 59.8(3)
C64 P4 C59 C60 62.5(4)
C55 P4 C59 C60 -46.7(4)
Pt2 P4 C59 C60 178.9(3)
C51 P3 C63 C64 -147.2(3)
C47 P3 C63 C64 97.7(3)
Pt2 P3 C63 C64 -25.5(3)
P3 C63 C64 P4 35.7(4)
C55 P4 C64 C63 -149.7(3)
C59 P4 C64 C63 95.6(3)
Pt2 P4 C64 C63 -28.7(3)
